data_7715590
loop_
_publ_author_name
'M&#x105;czka, Miros&#x142;aw'
'Sobczak, Szymon'
'Ptak, Maciej'
'Sm&#xf3;&#x142;ka, Szymon'
'Fedoruk, Katarzyna'
'Dyba&#x142;a, Filip'
'Herman, Artur P.'
'Paraguassu, Waldeci'
'Zar&#x119;ba, Jan K'
'Kudrawiec, Robert'
'Sieradzki, Adam'
'Katrusiak, Andrzej'

_publ_section_title
;
 Revisiting a (001)-oriented layered lead chloride templated by
 1,2,4-triazolium: structural phase transitions, lattice dynamics and
 broadband photoluminescence.
;
_journal_issue 16
_journal_name_full 'Dalton transactions (Cambridge, England : 2003)'
_journal_page_first 6906
_journal_page_last 6919
_journal_paper_doi 10.1039/d4dt00406j
_journal_volume 53
_journal_year 2024
_chemical_formula_moiety 'Cl4 Pb, 2(C2 H4 N3)'
_chemical_formula_sum 'C4 H8 Cl4 N6 Pb'
_chemical_formula_weight 489.15
_chemical_name_systematic Tz2PbCl4
_space_group_crystal_system orthorhombic
_space_group_IT_number 62
_space_group_name_Hall '-P 2ac 2n'
_space_group_name_H-M_alt 'P n m a'
_atom_sites_solution_hydrogens geom
_audit_creation_date 2023-12-15
_audit_creation_method
;
Olex2 1.5
(compiled 2023.08.24 svn.re1ec1418 for OlexSys, GUI svn.r6817)
;
_audit_update_record
;
2024-03-04 deposited with the CCDC.	2024-03-21 downloaded from the CCDC.
;
_cell_angle_alpha 90
_cell_angle_beta 90
_cell_angle_gamma 90
_cell_formula_units_Z 4
_cell_length_a 7.4929(3)
_cell_length_b 21.5667(10)
_cell_length_c 8.3106(4)
_cell_measurement_reflns_used 5848
_cell_measurement_temperature 300.00(10)
_cell_measurement_theta_max 28.7830
_cell_measurement_theta_min 3.6480
_cell_volume 1342.97(10)
_computing_cell_refinement 'CrysAlisPro 1.171.42.49 (Rigaku OD, 2022)'
_computing_data_collection 'CrysAlisPro 1.171.42.49 (Rigaku OD, 2022)'
_computing_data_reduction 'CrysAlisPro 1.171.42.49 (Rigaku OD, 2022)'
_computing_molecular_graphics 'Olex2 1.5 (Dolomanov et al., 2009)'
_computing_publication_material 'Olex2 1.5 (Dolomanov et al., 2009)'
_computing_structure_refinement 'SHELXL 2018/3 (Sheldrick, 2015)'
_computing_structure_solution 'SHELXT  (Sheldrick, 2015)'
_diffrn_ambient_temperature 300.15
_diffrn_detector_area_resol_mean 8.0772
_diffrn_detector_type Eos
_diffrn_measured_fraction_theta_full 0.981
_diffrn_measured_fraction_theta_max 0.919
_diffrn_measurement_details
;
List of Runs (angles in degrees, time in seconds):

  # Type    Start    End  Width  t~exp~   \w     \q     \k     \f   Frames
#--------------------------------------------------------------------------
  1  \w     23.00  48.00   1.00    5.00    --   17.79-139.00 143.00   25
  2  \w     16.00  41.00   1.00    5.00    --   17.79-130.00 -42.00   25
  3  \w    -62.00 -18.00   1.00    5.00    --  -18.57 130.00  29.00   44
  4  \w    -75.00 -47.00   1.00    5.00    --  -18.57 139.00-156.00   28
  5  \w     39.00  94.00   1.00    5.00    --   17.79 178.00  30.00   55
  6  \w     43.00  68.00   1.00    5.00    --   17.79 178.00-150.00   25
  7  \w    -47.00  61.00   1.00    5.00    --   17.79 -19.00 150.00  108
  8  \w    -32.00  11.00   1.00    5.00    --  -18.57 -77.00 120.00   43
  9  \w    -87.00   3.00   1.00    5.00    --  -18.57 -57.00  90.00   90
 10  \w    -84.00 -59.00   1.00    5.00    --  -18.57-178.00   0.00   25
 11  \w    -32.00  11.00   1.00    5.00    --  -18.57 -77.00 -30.00   43
 12  \w     -5.00  39.00   1.00    5.00    --  -18.57  57.00 -30.00   44
;
_diffrn_measurement_device 'four-circle diffractometer'
_diffrn_measurement_device_type 'Xcalibur, Eos'
_diffrn_measurement_method '\w scans'
_diffrn_radiation_type MoK\a
_diffrn_radiation_wavelength 0.71073
_diffrn_reflns_av_R_equivalents 0.0465
_diffrn_reflns_av_unetI/netI 0.0252
_diffrn_reflns_Laue_measured_fraction_full 0.981
_diffrn_reflns_Laue_measured_fraction_max 0.919
_diffrn_reflns_limit_h_max 10
_diffrn_reflns_limit_h_min -10
_diffrn_reflns_limit_k_max 28
_diffrn_reflns_limit_k_min -27
_diffrn_reflns_limit_l_max 10
_diffrn_reflns_limit_l_min -11
_diffrn_reflns_number 13880
_diffrn_reflns_point_group_measured_fraction_full 0.981
_diffrn_reflns_point_group_measured_fraction_max 0.919
_diffrn_reflns_theta_full 25.000
_diffrn_reflns_theta_max 28.953
_diffrn_reflns_theta_min 3.661
_exptl_absorpt_coefficient_mu 13.338
_exptl_absorpt_correction_T_max 0.248
_exptl_absorpt_correction_T_min 0.059
_exptl_absorpt_correction_type analytical
_exptl_absorpt_process_details
;
CrysAlisPro 1.171.42.49 (Rigaku Oxford Diffraction, 2022)
Analytical numeric absorption correction using a multifaceted crystal
model based on expressions derived by R.C. Clark & J.S. Reid.
(Clark, R. C. & Reid, J. S. (1995). Acta Cryst. A51, 887-897)
Empirical absorption correction using spherical harmonics,
implemented in SCALE3 ABSPACK scaling algorithm.
;
_exptl_crystal_colour colourless
_exptl_crystal_colour_primary colourless
_exptl_crystal_density_diffrn 2.419
_exptl_crystal_description block
_exptl_crystal_F_000 896
_exptl_crystal_size_max 0.50
_exptl_crystal_size_mid 0.15
_exptl_crystal_size_min 0.12
_refine_diff_density_max 1.214
_refine_diff_density_min -1.129
_refine_diff_density_rms 0.141
_refine_ls_extinction_coef 0.0191(6)
_refine_ls_extinction_expression Fc^*^=kFc[1+0.001xFc^2^\l^3^/sin(2\q)]^-1/4^
_refine_ls_extinction_method 'SHELXL-2018/3 (Sheldrick 2018)'
_refine_ls_goodness_of_fit_ref 1.114
_refine_ls_hydrogen_treatment refU
_refine_ls_matrix_type full
_refine_ls_number_parameters 78
_refine_ls_number_reflns 1675
_refine_ls_number_restraints 0
_refine_ls_restrained_S_all 1.114
_refine_ls_R_factor_all 0.0381
_refine_ls_R_factor_gt 0.0275
_refine_ls_shift/su_max 0.000
_refine_ls_shift/su_mean 0.000
_refine_ls_structure_factor_coef Fsqd
_refine_ls_weighting_details 'w=1/[\s^2^(Fo^2^)+(0.0248P)^2^+3.3492P] where P=(Fo^2^+2Fc^2^)/3'
_refine_ls_weighting_scheme calc
_refine_ls_wR_factor_gt 0.0608
_refine_ls_wR_factor_ref 0.0656
_reflns_Friedel_coverage 0.000
_reflns_number_gt 1299
_reflns_number_total 1675
_reflns_threshold_expression 'I > 2\s(I)'
_cod_data_source_file d4dt00406j2.cif
_cod_data_source_block triag2pbcl4_iii_300_00
_cod_depositor_comments 'Adding full bibliography for 7715584--7715597.cif.'
_cod_database_code 7715590
_shelx_shelxl_version_number 2018/3
_shelx_space_group_comment
;
The symmetry employed for this shelxl refinement is uniquely defined
by the following loop, which should always be used as a source of
symmetry information in preference to the above space-group names.
They are only intended as comments.
;
_olex2_refinement_description
;
1.a Aromatic/amide H refined with riding coordinates:
 N2(H2), N1(H1), C1(H1A), C2(H2A)
;
_olex2_submission_special_instructions 'No special instructions were received'
_oxdiff_exptl_absorpt_empirical_details
;
Empirical correction (ABSPACK) includes:
- Absorption correction using spherical harmonics
- Frame scaling
;

loop_
_space_group_symop_operation_xyz
'x, y, z'
'-x+1/2, -y, z+1/2'
'-x, y+1/2, -z'
'x+1/2, -y+1/2, -z+1/2'
'-x, -y, -z'
'x-1/2, y, -z-1/2'
'x, -y-1/2, z'
'-x-1/2, y-1/2, z-1/2'

loop_
_atom_site_label
_atom_site_type_symbol
_atom_site_fract_x
_atom_site_fract_y
_atom_site_fract_z
_atom_site_U_iso_or_equiv
_atom_site_adp_type
_atom_site_occupancy
_atom_site_site_symmetry_order
_atom_site_calc_flag
_atom_site_refinement_flags_posn
_atom_site_refinement_flags_adp
_atom_site_refinement_flags_occupancy
_atom_site_disorder_assembly
_atom_site_disorder_group
Pb1 Pb 0.34453(3) 0.250000 0.49724(2) 0.02506(14) Uani 1 2 d S T P . .
Cl3 Cl 0.3394(2) 0.11734(8) 0.49452(13) 0.0525(5) Uani 1 1 d . . . . .
Cl2 Cl 0.5431(3) 0.250000 0.2037(3) 0.0625(6) Uani 1 2 d S T P . .
N2 N 0.8347(7) 0.1048(2) 0.3857(6) 0.0518(14) Uani 1 1 d . . . . .
H2 H 0.851018 0.122542 0.294150 0.07(2) Uiso 1 1 calc R . . . .
N1 N 0.8165(7) 0.0919(3) 0.6337(6) 0.0539(14) Uani 1 1 d . . . . .
H1 H 0.818649 0.097804 0.736047 0.08(2) Uiso 1 1 calc R . . . .
C1 C 0.8488(9) 0.1327(4) 0.5232(7) 0.0547(18) Uani 1 1 d . . . . .
H1A H 0.876827 0.174283 0.539518 0.07(2) Uiso 1 1 calc R . . . .
C2 C 0.7793(13) 0.0387(3) 0.5583(8) 0.068(2) Uani 1 1 d . . . . .
H2A H 0.748531 0.001960 0.610093 0.10(3) Uiso 1 1 calc R . . . .
N3 N 0.7917(10) 0.0449(3) 0.4039(6) 0.0690(18) Uani 1 1 d . . . . .
Cl1 Cl 0.6147(3) 0.250000 0.7381(2) 0.0562(6) Uani 1 2 d S T P . .

loop_
_atom_site_aniso_label
_atom_site_aniso_U_11
_atom_site_aniso_U_22
_atom_site_aniso_U_33
_atom_site_aniso_U_23
_atom_site_aniso_U_13
_atom_site_aniso_U_12
Pb1 0.02267(18) 0.03392(19) 0.01860(17) 0.000 -0.00049(9) 0.000
Cl3 0.0924(15) 0.0356(7) 0.0294(7) 0.0008(5) -0.0011(6) -0.0019(7)
Cl2 0.0527(13) 0.0861(16) 0.0488(12) 0.000 0.0285(11) 0.000
N2 0.071(4) 0.048(3) 0.036(3) 0.009(2) 0.006(2) -0.004(2)
N1 0.070(4) 0.066(4) 0.026(2) -0.011(2) 0.002(2) -0.002(3)
C1 0.063(5) 0.051(4) 0.051(4) -0.010(3) 0.011(3) -0.010(3)
C2 0.118(7) 0.050(4) 0.035(3) 0.007(3) 0.008(4) 0.000(4)
N3 0.121(5) 0.051(4) 0.035(3) -0.005(2) 0.005(3) -0.009(3)
Cl1 0.0422(11) 0.0848(16) 0.0417(11) 0.000 -0.0204(9) 0.000

loop_
_atom_type_symbol
_atom_type_description
_atom_type_scat_dispersion_real
_atom_type_scat_dispersion_imag
_atom_type_scat_source
C C 0.0033 0.0016 'International Tables Vol C Tables 4.2.6.8 and 6.1.1.4'
H H 0.0000 0.0000 'International Tables Vol C Tables 4.2.6.8 and 6.1.1.4'
Cl Cl 0.1484 0.1585 'International Tables Vol C Tables 4.2.6.8 and 6.1.1.4'
N N 0.0061 0.0033 'International Tables Vol C Tables 4.2.6.8 and 6.1.1.4'
Pb Pb -3.3944 10.1111 'International Tables Vol C Tables 4.2.6.8 and 6.1.1.4'

loop_
_exptl_crystal_face_index_h
_exptl_crystal_face_index_k
_exptl_crystal_face_index_l
_exptl_crystal_face_perp_dist
-10 4 1 0.0870
0 1 -12 0.2751
10 -4 -1 0.0624
1 -1 12 0.2688
1 1 12 0.2692
1 30 1 0.0854
-1 2 -12 0.2722
-1 -30 -1 0.0345

loop_
_geom_angle_atom_site_label_1
_geom_angle_atom_site_label_2
_geom_angle_atom_site_label_3
_geom_angle
_geom_angle_site_symmetry_1
_geom_angle_site_symmetry_3
_geom_angle_publ_flag
Cl3 Pb1 Cl3 178.22(7) . 7_565 ?
Cl2 Pb1 Cl3 89.12(3) 6_556 7_565 ?
Cl2 Pb1 Cl3 90.01(3) . 7_565 ?
Cl2 Pb1 Cl3 90.01(3) . . ?
Cl2 Pb1 Cl3 89.12(3) 6_556 . ?
Cl2 Pb1 Cl2 84.903(16) 6_556 . ?
Cl2 Pb1 Cl1 171.79(7) 6_556 . ?
Cl1 Pb1 Cl3 90.86(3) . 7_565 ?
Cl1 Pb1 Cl3 89.88(3) 6_557 . ?
Cl1 Pb1 Cl3 90.86(3) . . ?
Cl1 Pb1 Cl3 89.88(3) 6_557 7_565 ?
Cl1 Pb1 Cl2 88.41(7) 6_557 6_556 ?
Cl1 Pb1 Cl2 103.31(7) . . ?
Cl1 Pb1 Cl2 173.31(7) 6_557 . ?
Cl1 Pb1 Cl1 83.381(8) 6_557 . ?
Pb1 Cl2 Pb1 157.85(11) 6_656 . ?
C1 N2 H2 124.2 . . ?
C1 N2 N3 111.6(5) . . ?
N3 N2 H2 124.2 . . ?
C1 N1 H1 126.6 . . ?
C1 N1 C2 106.9(5) . . ?
C2 N1 H1 126.6 . . ?
N2 C1 N1 107.1(6) . . ?
N2 C1 H1A 126.5 . . ?
N1 C1 H1A 126.5 . . ?
N1 C2 H2A 124.4 . . ?
N3 C2 N1 111.1(6) . . ?
N3 C2 H2A 124.4 . . ?
C2 N3 N2 103.3(5) . . ?
Pb1 Cl1 Pb1 172.74(10) 6_657 . ?

loop_
_geom_bond_atom_site_label_1
_geom_bond_atom_site_label_2
_geom_bond_distance
_geom_bond_site_symmetry_2
_geom_bond_publ_flag
Pb1 Cl3 2.8614(16) 7_565 ?
Pb1 Cl3 2.8614(16) . ?
Pb1 Cl2 2.809(2) 6_556 ?
Pb1 Cl2 2.8576(19) . ?
Pb1 Cl1 2.7931(18) 6_557 ?
Pb1 Cl1 2.8473(18) . ?
N2 H2 0.8600 . ?
N2 C1 1.296(8) . ?
N2 N3 1.340(7) . ?
N1 H1 0.8600 . ?
N1 C1 1.296(9) . ?
N1 C2 1.337(9) . ?
C1 H1A 0.9300 . ?
C2 H2A 0.9300 . ?
C2 N3 1.294(9) . ?

loop_
_geom_torsion_atom_site_label_1
_geom_torsion_atom_site_label_2
_geom_torsion_atom_site_label_3
_geom_torsion_atom_site_label_4
_geom_torsion
_geom_torsion_site_symmetry_1
_geom_torsion_site_symmetry_2
_geom_torsion_site_symmetry_3
_geom_torsion_site_symmetry_4
_geom_torsion_publ_flag
N1 C2 N3 N2 -1.2(8) . . . . ?
C1 N2 N3 C2 0.5(8) . . . . ?
C1 N1 C2 N3 1.5(9) . . . . ?
C2 N1 C1 N2 -1.1(8) . . . . ?
N3 N2 C1 N1 0.4(8) . . . . ?
